data_2227987
loop_
_publ_author_name
'Ather, Abdul Qayyum'
'Tahir, M. Nawaz'
'Khan, Misbahul Ain'
'Athar, Muhammad Makshoof'

_publ_section_title
;
 3-Chloro-6-[2-(propan-2-ylidene)hydrazinyl]pyridazine
;
_journal_coeditor_code SI2291
_journal_issue 9
_journal_name_full 'Acta Crystallographica Section E'
_journal_page_first o2441
_journal_paper_doi 10.1107/S1600536810034239
_journal_volume 66
_journal_year 2010
_chemical_formula_iupac 'C7 H9 Cl N4'
_chemical_formula_moiety 'C7 H9 Cl N4'
_chemical_formula_sum 'C7 H9 Cl N4'
_chemical_formula_weight 184.63
_chemical_name_systematic
;
3-Chloro-6-[2-(propan-2-ylidene)hydrazinyl]pyridazine
;
_space_group_IT_number 15
_symmetry_cell_setting monoclinic
_symmetry_space_group_name_Hall '-C 2yc'
_symmetry_space_group_name_H-M 'C 1 2/c 1'
_atom_sites_solution_hydrogens geom
_atom_sites_solution_primary direct
_atom_sites_solution_secondary difmap
_audit_creation_method SHELXL-97
_cell_angle_alpha 90
_cell_angle_beta 94.140(3)
_cell_angle_gamma 90
_cell_formula_units_Z 8
_cell_length_a 20.6635(19)
_cell_length_b 7.8202(6)
_cell_length_c 11.3266(8)
_cell_measurement_reflns_used 1176
_cell_measurement_temperature 296(2)
_cell_measurement_theta_max 25.25
_cell_measurement_theta_min 1.98
_cell_volume 1825.5(3)
_computing_cell_refinement 'SAINT (Bruker, 2009)'
_computing_data_collection 'APEX2 (Bruker, 2009)'
_computing_data_reduction 'SAINT (Bruker, 2009)'
_computing_molecular_graphics 'ORTEP-3 for Windows (Farrugia, 1997) and PLATON (Spek, 2009)'
_computing_publication_material 'WinGX (Farrugia, 1999) and PLATON (Spek, 2009)'
_computing_structure_refinement 'SHELXL97 (Sheldrick, 2008)'
_computing_structure_solution 'SHELXS97 (Sheldrick, 2008)'
_diffrn_ambient_temperature 296(2)
_diffrn_detector_area_resol_mean 8.10
_diffrn_measured_fraction_theta_full 0.998
_diffrn_measured_fraction_theta_max 0.998
_diffrn_measurement_device_type 'Bruker Kappa APEXII CCD'
_diffrn_measurement_method \w
_diffrn_radiation_monochromator graphite
_diffrn_radiation_source 'fine-focus sealed tube'
_diffrn_radiation_type MoK\a
_diffrn_radiation_wavelength 0.71073
_diffrn_reflns_av_R_equivalents 0.0337
_diffrn_reflns_av_sigmaI/netI 0.0342
_diffrn_reflns_limit_h_max 24
_diffrn_reflns_limit_h_min -23
_diffrn_reflns_limit_k_max 8
_diffrn_reflns_limit_k_min -9
_diffrn_reflns_limit_l_max 13
_diffrn_reflns_limit_l_min -11
_diffrn_reflns_number 6699
_diffrn_reflns_theta_full 25.25
_diffrn_reflns_theta_max 25.25
_diffrn_reflns_theta_min 1.98
_diffrn_standards_number 0
_exptl_absorpt_coefficient_mu 0.369
_exptl_absorpt_correction_T_max 0.988
_exptl_absorpt_correction_T_min 0.982
_exptl_absorpt_correction_type multi-scan
_exptl_absorpt_process_details '(SADABS; Bruker, 2005)'
_exptl_crystal_colour colorless
_exptl_crystal_density_diffrn 1.344
_exptl_crystal_density_method 'not measured'
_exptl_crystal_description needle
_exptl_crystal_F_000 768
_exptl_crystal_size_max 0.30
_exptl_crystal_size_mid 0.15
_exptl_crystal_size_min 0.14
_refine_diff_density_max 0.189
_refine_diff_density_min -0.258
_refine_ls_goodness_of_fit_ref 1.021
_refine_ls_hydrogen_treatment constr
_refine_ls_matrix_type full
_refine_ls_number_parameters 111
_refine_ls_number_reflns 1658
_refine_ls_number_restraints 0
_refine_ls_restrained_S_all 1.021
_refine_ls_R_factor_all 0.0661
_refine_ls_R_factor_gt 0.0423
_refine_ls_shift/su_max 0.000
_refine_ls_shift/su_mean 0.000
_refine_ls_structure_factor_coef Fsqd
_refine_ls_weighting_details 'w=1/[\s^2^(Fo^2^)+(0.0466P)^2^+1.0830P] where P=(Fo^2^+2Fc^2^)/3'
_refine_ls_weighting_scheme calc
_refine_ls_wR_factor_gt 0.0997
_refine_ls_wR_factor_ref 0.1139
_reflns_number_gt 1176
_reflns_number_total 1658
_reflns_threshold_expression I>2\s(I)
_cod_data_source_file si2291.cif
_cod_data_source_block I
_cod_original_sg_symbol_H-M 'C 2/c'
_cod_database_code 2227987
_cod_database_fobs_code 2227987

loop_
_symmetry_equiv_pos_site_id
_symmetry_equiv_pos_as_xyz
1 x,y,z
2 -x,y,1/2-z
3 -x,-y,-z
4 x,-y,1/2+z
5 1/2+x,1/2+y,z
6 1/2-x,1/2+y,1/2-z
7 1/2-x,1/2-y,-z
8 1/2+x,1/2-y,1/2+z

loop_
_atom_site_aniso_label
_atom_site_aniso_U_11
_atom_site_aniso_U_22
_atom_site_aniso_U_33
_atom_site_aniso_U_12
_atom_site_aniso_U_13
_atom_site_aniso_U_23
Cl1 0.0588(5) 0.1068(6) 0.0929(6) -0.0195(4) 0.0002(3) -0.0051(4)
N1 0.0506(11) 0.0648(12) 0.0357(10) -0.0027(9) 0.0055(8) 0.0008(8)
N2 0.0537(12) 0.0650(12) 0.0451(10) -0.0025(9) 0.0026(9) -0.0020(9)
N3 0.0547(12) 0.0714(12) 0.0332(9) -0.0086(10) 0.0089(8) -0.0016(9)
N4 0.0558(12) 0.0615(11) 0.0321(9) 0.0040(9) 0.0046(8) -0.0021(8)
C1 0.0483(13) 0.0454(11) 0.0355(11) 0.0028(9) 0.0062(9) -0.0001(9)
C2 0.0598(15) 0.0606(14) 0.0363(11) -0.0014(11) 0.0109(10) 0.0009(10)
C3 0.0591(16) 0.0653(15) 0.0527(14) -0.0003(12) 0.0197(11) 0.0042(12)
C4 0.0485(14) 0.0565(13) 0.0562(14) 0.0010(10) 0.0056(10) 0.0012(11)
C5 0.0535(14) 0.0484(12) 0.0389(11) 0.0056(10) 0.0040(10) -0.0003(10)
C6 0.0659(16) 0.0787(17) 0.0431(12) 0.0017(13) -0.0011(11) -0.0038(12)
C7 0.0731(17) 0.0757(16) 0.0507(14) -0.0198(14) 0.0088(12) -0.0024(12)

loop_
_atom_site_type_symbol
_atom_site_label
_atom_site_fract_x
_atom_site_fract_y
_atom_site_fract_z
_atom_site_U_iso_or_equiv
_atom_site_thermal_displace_type
_atom_site_calc_flag
_atom_site_refinement_flags
_atom_site_occupancy
Cl Cl1 0.24961(3) 0.56355(11) 0.22863(7) 0.0864(3) Uani . . 1.000
N N1 0.08033(8) 0.3556(2) 0.21840(14) 0.0503(6) Uani . . 1.000
N N2 0.13843(9) 0.4249(2) 0.25439(15) 0.0547(7) Uani . . 1.000
N N3 0.00430(8) 0.2720(2) 0.07587(14) 0.0528(6) Uani . . 1.000
N N4 -0.01436(9) 0.2424(2) -0.04230(13) 0.0497(6) Uani . . 1.000
C C1 0.06381(10) 0.3389(3) 0.10295(16) 0.0429(7) Uani . . 1.000
C C2 0.10598(11) 0.3850(3) 0.01608(18) 0.0519(8) Uani . . 1.000
C C3 0.16374(12) 0.4516(3) 0.0531(2) 0.0583(9) Uani . . 1.000
C C4 0.17733(11) 0.4706(3) 0.1745(2) 0.0537(8) Uani . . 1.000
C C5 -0.06866(11) 0.1693(3) -0.06689(17) 0.0469(7) Uani . . 1.000
C C6 -0.08681(12) 0.1354(3) -0.19521(18) 0.0628(9) Uani . . 1.000
C C7 -0.11442(12) 0.1098(3) 0.0200(2) 0.0663(9) Uani . . 1.000
H H2 0.09422 0.36991 -0.06405 0.0622 Uiso . . 1.000
H H3 0.19359 0.48381 -0.00039 0.0699 Uiso . . 1.000
H H3A -0.02122 0.24848 0.13034 0.0634 Uiso . . 1.000
H H6A -0.05590 0.18936 -0.24248 0.0942 Uiso . . 1.000
H H6B -0.12926 0.18084 -0.21605 0.0942 Uiso . . 1.000
H H6C -0.08688 0.01439 -0.20933 0.0942 Uiso . . 1.000
H H7A -0.09286 0.02922 0.07329 0.0994 Uiso . . 1.000
H H7B -0.15116 0.05591 -0.02135 0.0994 Uiso . . 1.000
H H7C -0.12876 0.20582 0.06396 0.0994 Uiso . . 1.000

loop_
_atom_type_symbol
_atom_type_description
_atom_type_scat_dispersion_real
_atom_type_scat_dispersion_imag
_atom_type_scat_source
C C 0.0033 0.0016 'International Tables Vol C Tables 4.2.6.8 and 6.1.1.4'
H H 0.0000 0.0000 'International Tables Vol C Tables 4.2.6.8 and 6.1.1.4'
N N 0.0061 0.0033 'International Tables Vol C Tables 4.2.6.8 and 6.1.1.4'
Cl Cl 0.1484 0.1585 'International Tables Vol C Tables 4.2.6.8 and 6.1.1.4'

loop_
_geom_angle_atom_site_label_1
_geom_angle_atom_site_label_2
_geom_angle_atom_site_label_3
_geom_angle_site_symmetry_1
_geom_angle_site_symmetry_2
_geom_angle_site_symmetry_3
_geom_angle
_geom_angle_publ_flag
N2 N1 C1 . . . 119.56(17) no
N1 N2 C4 . . . 118.63(17) no
N4 N3 C1 . . . 117.99(16) no
N3 N4 C5 . . . 117.79(16) no
N4 N3 H3A . . . 121.00 no
C1 N3 H3A . . . 121.00 no
N1 C1 N3 . . . 115.14(17) no
N1 C1 C2 . . . 122.19(19) no
N3 C1 C2 . . . 122.66(17) no
C1 C2 C3 . . . 117.56(19) no
C2 C3 C4 . . . 117.5(2) no
Cl1 C4 C3 . . . 120.12(18) no
N2 C4 C3 . . . 124.5(2) no
Cl1 C4 N2 . . . 115.37(17) no
C6 C5 C7 . . . 117.4(2) no
N4 C5 C6 . . . 116.55(19) no
N4 C5 C7 . . . 126.04(18) no
C1 C2 H2 . . . 121.00 no
C3 C2 H2 . . . 121.00 no
C2 C3 H3 . . . 121.00 no
C4 C3 H3 . . . 121.00 no
C5 C6 H6A . . . 109.00 no
C5 C6 H6B . . . 109.00 no
C5 C6 H6C . . . 109.00 no
H6A C6 H6B . . . 109.00 no
H6A C6 H6C . . . 109.00 no
H6B C6 H6C . . . 109.00 no
C5 C7 H7A . . . 109.00 no
C5 C7 H7B . . . 109.00 no
C5 C7 H7C . . . 109.00 no
H7A C7 H7B . . . 109.00 no
H7A C7 H7C . . . 110.00 no
H7B C7 H7C . . . 109.00 no

loop_
_geom_bond_atom_site_label_1
_geom_bond_atom_site_label_2
_geom_bond_site_symmetry_1
_geom_bond_site_symmetry_2
_geom_bond_distance
_geom_bond_publ_flag
Cl1 C4 . . 1.733(2) no
N1 N2 . . 1.353(2) no
N1 C1 . . 1.334(2) no
N2 C4 . . 1.303(3) no
N3 N4 . . 1.385(2) no
N3 C1 . . 1.351(3) no
N4 C5 . . 1.272(3) no
N3 H3A . . 0.8600 no
C1 C2 . . 1.408(3) no
C2 C3 . . 1.341(3) no
C3 C4 . . 1.391(3) no
C5 C6 . . 1.498(3) no
C5 C7 . . 1.488(3) no
C2 H2 . . 0.9300 no
C3 H3 . . 0.9300 no
C6 H6A . . 0.9600 no
C6 H6B . . 0.9600 no
C6 H6C . . 0.9600 no
C7 H7A . . 0.9600 no
C7 H7B . . 0.9600 no
C7 H7C . . 0.9600 no

loop_
_geom_contact_atom_site_label_1
_geom_contact_atom_site_label_2
_geom_contact_distance
_geom_contact_site_symmetry_1
_geom_contact_site_symmetry_2
_geom_contact_publ_flag
N1 N3 3.083(2) . 2_555 no
N2 C2 3.425(3) . 4_565 no
N3 N1 3.083(2) . 2_555 no
N1 H3A 2.3300 . 2_555 no
N1 H6C 2.9000 . 3_555 no
N1 H7C 2.8500 . 2_555 no
N2 H7C 2.7000 . 2_555 no
N2 H2 2.8100 . 4_565 no
N3 H7A 2.7600 . . no
N3 H7C 2.7900 . . no
N4 H2 2.4800 . . no
C2 N2 3.425(3) . 4_564 no
C3 C5 3.566(3) . 3_565 no
C5 C3 3.566(3) . 3_565 no
C1 H6C 3.0400 . 3_555 no
C3 H7C 3.0500 . 3_565 no
C4 H6B 2.9500 . 3_565 no
C6 H7A 2.9200 . 4_554 no
C7 H3A 2.4700 . . no
H2 N4 2.4800 . . no
H2 N2 2.8100 . 4_564 no
H3A C7 2.4700 . . no
H3A H7A 2.3300 . . no
H3A H7C 2.3200 . . no
H3A N1 2.3300 . 2_555 no
H6A H6A 2.3300 . 2_554 no
H6B H7B 2.4800 . . no
H6B C4 2.9500 . 3_565 no
H6C N1 2.9000 . 3_555 no
H6C C1 3.0400 . 3_555 no
H6C H7A 2.4800 . 4_554 no
H7A N3 2.7600 . . no
H7A H3A 2.3300 . . no
H7A C6 2.9200 . 4_555 no
H7A H6C 2.4800 . 4_555 no
H7B H6B 2.4800 . . no
H7C N3 2.7900 . . no
H7C H3A 2.3200 . . no
H7C N1 2.8500 . 2_555 no
H7C N2 2.7000 . 2_555 no
H7C C3 3.0500 . 3_565 no

loop_
_geom_hbond_atom_site_label_D
_geom_hbond_atom_site_label_H
_geom_hbond_atom_site_label_A
_geom_hbond_site_symmetry_A
_geom_hbond_distance_DH
_geom_hbond_distance_HA
_geom_hbond_distance_DA
_geom_hbond_angle_DHA
_geom_hbond_publ_flag
N3 H3A N1 2_555 0.86 2.33 3.083(2) 146 yes

loop_
_geom_torsion_atom_site_label_1
_geom_torsion_atom_site_label_2
_geom_torsion_atom_site_label_3
_geom_torsion_atom_site_label_4
_geom_torsion_site_symmetry_1
_geom_torsion_site_symmetry_2
_geom_torsion_site_symmetry_3
_geom_torsion_site_symmetry_4
_geom_torsion
_geom_torsion_publ_flag
C1 N1 N2 C4 . . . . -1.3(3) no
N2 N1 C1 N3 . . . . -178.55(17) no
N2 N1 C1 C2 . . . . 2.5(3) no
N1 N2 C4 Cl1 . . . . 178.26(14) no
N1 N2 C4 C3 . . . . -0.7(3) no
C1 N3 N4 C5 . . . . 175.6(2) no
N4 N3 C1 N1 . . . . -176.46(17) no
N4 N3 C1 C2 . . . . 2.5(3) no
N3 N4 C5 C6 . . . . -178.64(18) no
N3 N4 C5 C7 . . . . -0.8(3) no
N1 C1 C2 C3 . . . . -1.7(3) no
N3 C1 C2 C3 . . . . 179.5(2) no
C1 C2 C3 C4 . . . . -0.3(3) no
C2 C3 C4 Cl1 . . . . -177.43(19) no
C2 C3 C4 N2 . . . . 1.5(4) no

loop_
_cod_related_entry_id
_cod_related_entry_database
_cod_related_entry_code
1 ChemSpider 19427293
